data_4027194
loop_
_publ_author_name
'Masatoshi, Tanimura'
'Nobuko Watanabe'
'Hisako K. Ijuin'
'Masakatsu Matsumoto'

_publ_contact_author_email matsumo-chem@kanagawa-u.ac.jp
_publ_contact_author_fax 81(463)589684
_publ_contact_author_name 'Professor Masakatsu Matsumoto'
_publ_contact_author_phone 81(463)594111
_publ_section_title
;
 Base-Induced Chemiluminescent Decomposition of Bicyclic Dioxetanes
 Bearing a (Benzothiazol-2-yl)-3-hydroxyphenyl Group: A Radiationless
 Pathway Leading to Marked Decline of Chemiluminescence Efficiency
;
_journal_name_full 'Journal of Organic Chemistry'
_journal_page_first 4725
_journal_page_last 4731
_journal_paper_doi 10.1021/jo300417e
_journal_volume 77
_journal_year 2012
_chemical_formula_moiety 'C23 H25 N O4 S 0.5(H2O)'
_chemical_formula_sum 'C23 H26 N O4.5 S'
_chemical_formula_weight 420.52
_space_group_IT_number 2
_symmetry_cell_setting triclinic
_symmetry_Int_Tables_number 2
_symmetry_space_group_name_Hall '-P 1'
_symmetry_space_group_name_H-M 'P -1'
_atom_sites_solution_hydrogens geom
_atom_sites_solution_primary direct
_atom_sites_solution_secondary difmap
_audit_creation_date 2012-02-15
_audit_creation_method 'by CrystalStructure 4.0'
_cell_angle_alpha 64.99(2)
_cell_angle_beta 78.70(2)
_cell_angle_gamma 78.70(2)
_cell_formula_units_Z 4
_cell_length_a 10.68(3)
_cell_length_b 15.07(6)
_cell_length_c 15.07(6)
_cell_measurement_reflns_used 132
_cell_measurement_temperature 120
_cell_measurement_theta_max 27.50
_cell_measurement_theta_min 3.00
_cell_volume 2138(13)
_computing_cell_refinement CrystalClear
_computing_data_collection 'CrystalClear (Rigaku Corp., 2000)'
_computing_data_reduction CrystalClear
_computing_molecular_graphics 'CrystalStructure 4.0'
_computing_publication_material 'CrystalStructure 4.0 (Rigaku, 2010)'
_computing_structure_refinement 'CRYSTALS (Carruthers, et al., 1999)'
_computing_structure_solution 'SIR92 (Altomare, et al., 1994)'
_diffrn_ambient_temperature 120
_diffrn_detector_area_resol_mean 14.629
_diffrn_measured_fraction_theta_full 0.953
_diffrn_measured_fraction_theta_max 0.953
_diffrn_measurement_device_type 'Rigaku Mercury70'
_diffrn_measurement_method \w
_diffrn_radiation_type 'Mo K\a'
_diffrn_radiation_wavelength 0.71070
_diffrn_reflns_av_R_equivalents 0.1056
_diffrn_reflns_limit_h_max 13
_diffrn_reflns_limit_h_min -11
_diffrn_reflns_limit_k_max 19
_diffrn_reflns_limit_k_min -19
_diffrn_reflns_limit_l_max 19
_diffrn_reflns_limit_l_min -19
_diffrn_reflns_number 21988
_diffrn_reflns_theta_full 27.48
_diffrn_reflns_theta_max 27.48
_diffrn_standards_number 0
_exptl_absorpt_coefficient_mu 0.183
_exptl_absorpt_correction_T_max 0.982
_exptl_absorpt_correction_T_min 0.668
_exptl_absorpt_correction_type multi-scan
_exptl_absorpt_process_details 'REQAB (Rigaku, 1998)'
_exptl_crystal_colour colorless
_exptl_crystal_density_diffrn 1.306
_exptl_crystal_description block
_exptl_crystal_F_000 892.00
_exptl_crystal_size_max 0.100
_exptl_crystal_size_mid 0.100
_exptl_crystal_size_min 0.100
_refine_diff_density_max 0.230
_refine_diff_density_min -0.260
_refine_ls_extinction_method none
_refine_ls_goodness_of_fit_ref 1.003
_refine_ls_hydrogen_treatment noref
_refine_ls_number_parameters 584
_refine_ls_number_reflns 1883
_refine_ls_R_factor_gt 0.0510
_refine_ls_shift/su_max 0.000
_refine_ls_structure_factor_coef Fsqd
_refine_ls_weighting_details 'w = 1/[0.0023Fo^2^ + 1.0000\s(Fo^2^)]/(4Fo^2^)'
_refine_ls_weighting_scheme calc
_refine_ls_wR_factor_ref 0.1240
_reflns_number_gt 1883
_reflns_number_total 9346
_reflns_threshold_expression F^2^>2.0\s(F^2^)
_cod_data_source_file jo300417e_si_001.cif
_cod_data_source_block 1b
_cod_original_cell_volume 2138(14)
_cod_original_formula_sum 'C23 H26 N O4.50 S'
_cod_database_code 4027194

loop_
_symmetry_equiv_pos_site_id
_symmetry_equiv_pos_as_xyz
1 +X,+Y,+Z
2 -X,-Y,-Z

loop_
_atom_site_label
_atom_site_type_symbol
_atom_site_fract_x
_atom_site_fract_y
_atom_site_fract_z
_atom_site_U_iso_or_equiv
_atom_site_adp_type
_atom_site_occupancy
_atom_site_symmetry_multiplicity
_atom_site_calc_flag
S(1) S 0.4668(2) 0.1603(2) 0.4350(2) 0.0334(10) Uani 1.0 2 d
S(2) S 0.4541(3) 0.7937(2) 0.0989(2) 0.0356(10) Uani 1.0 2 d
O(1) O 0.0450(6) 0.7300(5) 0.1842(6) 0.044(3) Uani 1.0 2 d
O(2) O 0.3865(6) 0.4211(4) 0.2938(5) 0.035(2) Uani 1.0 2 d
O(3) O 0.1805(6) 0.6800(5) 0.1861(5) 0.041(3) Uani 1.0 2 d
O(4) O 0.0544(6) 0.0747(5) 0.5153(5) 0.032(3) Uani 1.0 2 d
O(5) O 0.1218(6) 0.1454(4) 0.6515(5) 0.033(3) Uani 1.0 2 d
O(6) O 0.1978(5) 0.3660(4) 0.1425(4) 0.0307(19) Uani 1.0 2 d
O(7) O 0.1788(6) 0.1094(4) 0.5099(5) 0.036(3) Uani 1.0 2 d
O(8) O 0.1321(6) 0.5370(5) 0.1821(5) 0.038(3) Uani 1.0 2 d
O(9) O 0.6130(6) 0.6521(5) -0.0088(5) 0.039(3) Uani 1.0 2 d
N(1) N 0.4375(7) 0.6120(5) 0.2211(6) 0.025(3) Uani 1.0 2 d
N(12) N 0.3246(7) 0.2274(5) 0.2952(6) 0.028(3) Uani 1.0 2 d
C(14) C 0.4216(9) 0.1597(7) 0.2754(8) 0.027(3) Uani 1.0 2 d
C(15) C 0.4706(9) 0.6598(7) 0.2724(7) 0.028(3) Uani 1.0 2 d
C(16) C 0.4336(10) 0.1376(7) 0.1919(7) 0.031(4) Uani 1.0 2 d
C(17) C 0.3354(9) 0.2329(7) 0.3763(8) 0.028(3) Uani 1.0 2 d
C(18) C 0.4939(10) 0.6383(7) -0.0195(8) 0.034(4) Uani 1.0 2 d
C(19) C 0.2746(9) 0.6294(7) 0.0486(7) 0.029(3) Uani 1.0 2 d
C(20) C 0.6270(10) 0.0318(7) 0.2462(8) 0.037(4) Uani 1.0 2 d
C(21) C 0.1650(9) 0.2781(7) 0.5009(7) 0.026(3) Uani 1.0 2 d
C(22) C 0.1504(9) 0.4404(7) 0.4964(8) 0.030(4) Uani 1.0 2 d
C(23) C 0.1150(9) 0.3470(7) 0.5411(7) 0.036(4) Uani 1.0 2 d
C(24) C 0.2601(9) 0.3021(7) 0.4195(7) 0.028(3) Uani 1.0 2 d
C(25) C 0.4936(9) 0.6173(7) 0.3710(7) 0.031(4) Uani 1.0 2 d
C(26) C -0.1536(10) 0.3203(7) 0.4583(8) 0.044(4) Uani 1.0 2 d
C(27) C 0.4239(9) 0.6738(7) 0.1294(8) 0.029(3) Uani 1.0 2 d
C(28) C 0.5067(8) 0.1169(6) 0.3431(7) 0.025(3) Uani 1.0 2 d
C(29) C 0.3951(9) 0.6480(6) 0.0533(7) 0.026(3) Uani 1.0 2 d
C(30) C 0.0272(10) 0.7006(8) 0.1045(9) 0.046(4) Uani 1.0 2 d
C(31) C 0.0052(9) 0.5411(8) 0.2325(8) 0.045(4) Uani 1.0 2 d
C(32) C 0.1606(9) 0.6354(7) 0.1233(7) 0.024(3) Uani 1.0 2 d
C(33) C 0.4771(9) 0.6133(7) -0.0925(8) 0.033(4) Uani 1.0 2 d
C(34) C 0.2569(9) 0.5996(7) -0.0243(7) 0.032(4) Uani 1.0 2 d
C(35) C 0.0355(9) 0.0725(7) 0.7024(8) 0.040(4) Uani 1.0 2 d
C(36) C 0.4857(8) 0.7601(7) 0.2179(7) 0.025(3) Uani 1.0 2 d
C(37) C -0.0841(9) 0.1059(7) 0.6522(7) 0.031(4) Uani 1.0 2 d
C(38) C 0.1118(8) 0.1794(7) 0.5523(8) 0.033(4) Uani 1.0 2 d
C(39) C 0.5302(9) 0.6720(9) 0.4121(9) 0.043(4) Uani 1.0 2 d
C(40) C -0.2039(9) 0.1695(8) 0.4542(9) 0.050(4) Uani 1.0 2 d
C(41) C 0.6125(9) 0.0516(7) 0.3287(8) 0.033(4) Uani 1.0 2 d
C(42) C -0.0076(10) 0.2456(7) 0.3543(7) 0.041(4) Uani 1.0 2 d
C(43) C 0.5232(10) 0.8152(8) 0.2597(8) 0.039(4) Uani 1.0 2 d
C(44) C 0.2944(9) 0.4000(7) 0.3728(7) 0.029(3) Uani 1.0 2 d
C(45) C 0.1219(11) 0.8522(7) -0.0116(8) 0.056(4) Uani 1.0 2 d
C(46) C 0.5439(9) 0.7720(8) 0.3561(8) 0.040(4) Uani 1.0 2 d
C(47) C 0.5386(10) 0.0760(7) 0.1765(7) 0.034(4) Uani 1.0 2 d
C(48) C 0.2356(9) 0.4694(7) 0.4109(7) 0.029(3) Uani 1.0 2 d
C(49) C -0.1552(10) 0.0206(7) 0.6723(8) 0.043(4) Uani 1.0 2 d
C(50) C -0.1692(9) 0.1798(7) 0.6876(8) 0.042(4) Uani 1.0 2 d
C(51) C 0.0089(11) 0.7929(7) 0.0108(9) 0.049(4) Uani 1.0 2 d
C(52) C 0.3572(9) 0.5941(7) -0.0944(7) 0.035(4) Uani 1.0 2 d
C(53) C -0.0178(9) 0.1557(7) 0.5411(8) 0.032(3) Uani 1.0 2 d
C(54) C -0.0947(9) 0.2224(7) 0.4545(8) 0.034(4) Uani 1.0 2 d
C(55) C -0.1930(11) 0.6581(9) 0.2096(9) 0.072(5) Uani 1.0 2 d
C(56) C -0.0734(11) 0.6229(8) 0.1571(8) 0.045(4) Uani 1.0 2 d
C(57) C -0.1074(11) 0.5811(9) 0.0900(9) 0.062(5) Uani 1.0 2 d
C(58) C 0.0020(10) 0.7749(10) -0.0803(10) 0.083(6) Uani 1.0 2 d
C(59) C -0.1119(11) 0.8556(8) 0.0333(9) 0.068(5) Uani 1.0 2 d
H(1) H 0.3719 0.1656 0.1465 0.0390 Uiso 1.0 2 d
H(2) H 0.6986 -0.0121 0.2343 0.0430 Uiso 1.0 2 d
H(3) H 0.1186 0.4859 0.5266 0.0430 Uiso 1.0 2 d
H(4) H 0.0543 0.3294 0.5990 0.0460 Uiso 1.0 2 d
H(5) H 0.4850 0.5494 0.4085 0.0370 Uiso 1.0 2 d
H(6) H -0.1568 0.3699 0.3933 0.0540 Uiso 1.0 2 d
H(7) H -0.1019 0.3373 0.4920 0.0540 Uiso 1.0 2 d
H(8) H -0.2382 0.3154 0.4929 0.0540 Uiso 1.0 2 d
H(9) H -0.0274 0.4799 0.2551 0.0580 Uiso 1.0 2 d
H(10) H 0.0046 0.5574 0.2870 0.0580 Uiso 1.0 2 d
H(11) H 0.5468 0.6079 -0.1407 0.0430 Uiso 1.0 2 d
H(12) H 0.1749 0.5846 -0.0250 0.0390 Uiso 1.0 2 d
H(13) H 0.0755 0.0113 0.6998 0.0480 Uiso 1.0 2 d
H(14) H 0.0131 0.0644 0.7693 0.0470 Uiso 1.0 2 d
H(15) H 0.5461 0.6427 0.4790 0.0590 Uiso 1.0 2 d
H(16) H -0.2349 0.1293 0.5201 0.0630 Uiso 1.0 2 d
H(17) H -0.1706 0.1293 0.4184 0.0630 Uiso 1.0 2 d
H(18) H -0.2726 0.2164 0.4236 0.0630 Uiso 1.0 2 d
H(19) H 0.6718 0.0214 0.3758 0.0380 Uiso 1.0 2 d
H(20) H -0.0570 0.2514 0.3056 0.0500 Uiso 1.0 2 d
H(21) H 0.0610 0.1934 0.3607 0.0500 Uiso 1.0 2 d
H(22) H 0.0263 0.3057 0.3350 0.0500 Uiso 1.0 2 d
H(23) H 0.5359 0.8822 0.2207 0.0500 Uiso 1.0 2 d
H(24) H 0.1015 0.8960 0.0210 0.0600 Uiso 1.0 2 d
H(25) H 0.1384 0.8890 -0.0808 0.0600 Uiso 1.0 2 d
H(26) H 0.1961 0.8074 0.0112 0.0600 Uiso 1.0 2 d
H(27) H 0.5672 0.8102 0.3855 0.0510 Uiso 1.0 2 d
H(28) H 0.5526 0.0626 0.1189 0.0400 Uiso 1.0 2 d
H(29) H 0.2529 0.5359 0.3777 0.0350 Uiso 1.0 2 d
H(30) H -0.1239 -0.0065 0.6243 0.0500 Uiso 1.0 2 d
H(31) H -0.2444 0.0436 0.6698 0.0500 Uiso 1.0 2 d
H(32) H -0.1427 -0.0287 0.7361 0.0500 Uiso 1.0 2 d
H(33) H -0.2283 0.1472 0.7428 0.0540 Uiso 1.0 2 d
H(34) H -0.2152 0.2274 0.6359 0.0540 Uiso 1.0 2 d
H(35) H -0.1171 0.2119 0.7063 0.0540 Uiso 1.0 2 d
H(36) H 0.3436 0.5775 -0.1457 0.0410 Uiso 1.0 2 d
H(37) H -0.1804 0.6411 0.2758 0.0800 Uiso 1.0 2 d
H(38) H -0.2623 0.6272 0.2092 0.0800 Uiso 1.0 2 d
H(39) H -0.2125 0.7278 0.1774 0.0800 Uiso 1.0 2 d
H(40) H -0.1795 0.6220 0.0589 0.0770 Uiso 1.0 2 d
H(41) H -0.1275 0.5155 0.1263 0.0770 Uiso 1.0 2 d
H(42) H -0.0358 0.5816 0.0411 0.0770 Uiso 1.0 2 d
H(43) H 0.0864 0.7691 -0.1138 0.1050 Uiso 1.0 2 d
H(44) H -0.0505 0.8277 -0.1235 0.1050 Uiso 1.0 2 d
H(45) H -0.0336 0.7151 -0.0595 0.1050 Uiso 1.0 2 d
H(46) H -0.1820 0.8380 0.0166 0.0770 Uiso 1.0 2 d
H(47) H -0.1063 0.9240 -0.0037 0.0770 Uiso 1.0 2 d
H(48) H -0.1250 0.8419 0.1018 0.0770 Uiso 1.0 2 d
H(49) H 0.3880 0.4903 0.2669 0.0390 Uiso 1.0 2 d
H(50) H 0.2757 0.3751 0.0808 0.0350 Uiso 1.0 2 d
H(51) H 0.1437 0.4111 0.1518 0.0350 Uiso 1.0 2 d
H(52) H 0.6140 0.6325 0.0191 0.0490 Uiso 1.0 2 d

loop_
_atom_site_aniso_label
_atom_site_aniso_U_11
_atom_site_aniso_U_22
_atom_site_aniso_U_33
_atom_site_aniso_U_12
_atom_site_aniso_U_13
_atom_site_aniso_U_23
S(1) 0.032(2) 0.038(2) 0.034(2) 0.0014(12) -0.0080(13) -0.0190(10)
S(2) 0.046(2) 0.034(2) 0.031(2) -0.0064(13) -0.0083(13) -0.0150(10)
O(1) 0.029(4) 0.058(5) 0.061(6) 0.014(4) -0.023(4) -0.040(5)
O(2) 0.043(4) 0.021(4) 0.033(4) -0.005(3) 0.005(4) -0.008(3)
O(3) 0.032(4) 0.054(5) 0.041(5) -0.003(4) 0.004(4) -0.029(4)
O(4) 0.024(4) 0.043(4) 0.034(5) -0.000(3) -0.008(3) -0.019(4)
O(5) 0.044(4) 0.033(4) 0.021(5) -0.009(3) -0.005(3) -0.007(3)
O(6) 0.018(3) 0.038(4) 0.032(4) 0.001(3) 0.004(3) -0.015(3)
O(7) 0.031(4) 0.028(4) 0.049(5) -0.000(3) -0.005(4) -0.017(4)
O(8) 0.033(4) 0.048(5) 0.032(5) -0.006(3) 0.002(4) -0.016(4)
O(9) 0.044(4) 0.043(4) 0.035(5) 0.001(3) -0.019(4) -0.017(4)
N(1) 0.027(5) 0.025(4) 0.015(5) -0.003(4) -0.001(4) -0.002(4)
N(12) 0.031(5) 0.023(4) 0.036(6) 0.005(4) -0.011(4) -0.017(4)
C(14) 0.035(6) 0.020(5) 0.028(7) -0.005(5) -0.001(5) -0.011(5)
C(15) 0.032(6) 0.031(6) 0.013(6) 0.005(5) 0.003(5) -0.007(5)
C(16) 0.041(6) 0.030(6) 0.026(7) 0.005(5) -0.011(5) -0.015(5)
C(17) 0.029(5) 0.028(6) 0.041(7) -0.011(4) -0.004(5) -0.023(5)
C(18) 0.036(6) 0.024(6) 0.042(8) -0.005(5) -0.010(6) -0.011(5)
C(19) 0.034(6) 0.021(5) 0.027(6) -0.005(5) 0.007(5) -0.009(5)
C(20) 0.031(6) 0.031(6) 0.044(8) -0.002(5) 0.012(6) -0.019(6)
C(21) 0.029(6) 0.030(6) 0.020(6) -0.005(5) -0.006(5) -0.009(5)
C(22) 0.033(6) 0.027(6) 0.047(7) 0.004(5) -0.016(5) -0.030(5)
C(23) 0.038(6) 0.045(7) 0.031(7) -0.012(5) 0.010(5) -0.025(6)
C(24) 0.027(5) 0.031(6) 0.028(6) -0.003(4) 0.003(5) -0.017(5)
C(25) 0.030(6) 0.032(6) 0.031(7) -0.006(5) -0.001(5) -0.013(6)
C(26) 0.049(7) 0.042(7) 0.044(8) 0.007(6) -0.021(6) -0.019(6)
C(27) 0.023(5) 0.038(6) 0.032(7) -0.013(5) 0.011(5) -0.022(6)
C(28) 0.021(5) 0.025(5) 0.020(6) -0.003(4) 0.002(5) -0.002(5)
C(29) 0.032(6) 0.016(5) 0.026(6) 0.001(5) -0.002(5) -0.006(5)
C(30) 0.041(7) 0.053(7) 0.052(8) -0.002(6) -0.011(6) -0.029(7)
C(31) 0.039(6) 0.067(8) 0.041(8) -0.011(6) 0.004(6) -0.036(6)
C(32) 0.027(5) 0.022(6) 0.020(6) -0.015(4) 0.001(5) -0.003(5)
C(33) 0.027(6) 0.042(6) 0.039(7) -0.004(5) -0.001(5) -0.025(6)
C(34) 0.023(6) 0.050(7) 0.025(6) -0.014(5) -0.006(5) -0.011(5)
C(35) 0.035(6) 0.037(7) 0.047(8) -0.004(5) -0.003(6) -0.018(6)
C(36) 0.015(5) 0.033(6) 0.030(6) -0.003(4) 0.008(4) -0.020(5)
C(37) 0.032(6) 0.029(6) 0.028(7) -0.005(5) -0.000(5) -0.010(5)
C(38) 0.018(5) 0.034(6) 0.044(8) -0.007(5) 0.009(5) -0.016(6)
C(39) 0.029(6) 0.075(9) 0.043(8) -0.010(6) 0.001(5) -0.041(7)
C(40) 0.043(7) 0.048(7) 0.067(9) -0.016(6) -0.016(6) -0.021(7)
C(41) 0.029(6) 0.038(6) 0.027(7) 0.003(5) -0.014(5) -0.007(5)
C(42) 0.048(7) 0.032(6) 0.044(7) 0.009(5) -0.022(6) -0.015(5)
C(43) 0.045(7) 0.049(7) 0.032(7) -0.003(6) -0.012(5) -0.023(6)
C(44) 0.031(6) 0.024(5) 0.029(7) 0.000(5) -0.005(5) -0.010(5)
C(45) 0.061(8) 0.035(7) 0.054(9) -0.014(6) -0.003(7) 0.001(6)
C(46) 0.036(6) 0.053(8) 0.038(7) -0.017(5) 0.004(6) -0.025(6)
C(47) 0.049(7) 0.034(6) 0.017(6) -0.013(5) 0.000(5) -0.006(5)
C(48) 0.028(5) 0.026(6) 0.033(7) 0.003(4) -0.007(5) -0.013(5)
C(49) 0.059(7) 0.024(6) 0.043(7) -0.002(5) -0.004(6) -0.012(5)
C(50) 0.031(6) 0.052(7) 0.051(8) -0.014(5) 0.009(6) -0.031(6)
C(51) 0.049(7) 0.023(6) 0.061(10) 0.007(5) -0.018(6) -0.005(6)
C(52) 0.034(6) 0.045(7) 0.025(7) -0.007(5) -0.008(5) -0.010(5)
C(53) 0.030(5) 0.024(6) 0.041(7) 0.009(5) 0.001(5) -0.020(5)
C(54) 0.035(6) 0.029(6) 0.043(7) -0.004(5) -0.016(5) -0.015(5)
C(55) 0.055(8) 0.087(10) 0.059(10) 0.025(7) -0.015(7) -0.026(8)
C(56) 0.044(7) 0.054(8) 0.038(8) 0.004(6) -0.014(6) -0.019(6)
C(57) 0.039(7) 0.089(10) 0.064(10) -0.015(7) -0.004(7) -0.034(8)
C(58) 0.098(11) 0.093(11) 0.073(11) -0.001(9) -0.031(9) -0.044(9)
C(59) 0.073(9) 0.048(8) 0.072(10) 0.007(7) -0.025(8) -0.013(7)

loop_
_atom_type_symbol
_atom_type_description
_atom_type_scat_dispersion_real
_atom_type_scat_dispersion_imag
_atom_type_scat_source
C C 0.0033 0.0016
;
International Tables for Crystallography
(1992, Vol. C, Tables 4.2.6.8 and 6.1.1.4)
;
H H 0.0000 0.0000
;
International Tables for Crystallography
(1992, Vol. C, Table 6.1.1.4)
;
N N 0.0061 0.0033
;
International Tables for Crystallography
(1992, Vol. C, Tables 4.2.6.8 and 6.1.1.4)
;
O O 0.0106 0.0060
;
International Tables for Crystallography
(1992, Vol. C, Tables 4.2.6.8 and 6.1.1.4)
;
S S 0.1246 0.1234
;
International Tables for Crystallography
(1992, Vol. C, Tables 4.2.6.8 and 6.1.1.4)
;

loop_
_geom_angle_atom_site_label_1
_geom_angle_atom_site_label_2
_geom_angle_atom_site_label_3
_geom_angle
_geom_angle_publ_flag
C(17) S(1) C(28) 88.2(6) yes
C(27) S(2) C(36) 90.2(6) yes
O(3) O(1) C(30) 91.0(7) yes
O(1) O(3) C(32) 91.0(7) yes
O(7) O(4) C(53) 90.6(8) yes
C(35) O(5) C(38) 106.7(9) yes
O(4) O(7) C(38) 90.9(7) yes
C(31) O(8) C(32) 108.7(8) yes
C(15) N(1) C(27) 110.5(9) yes
C(14) N(12) C(17) 110.7(9) yes
N(12) C(14) C(16) 123.4(10) yes
N(12) C(14) C(28) 114.3(12) yes
C(16) C(14) C(28) 122.3(10) yes
N(1) C(15) C(25) 126.3(9) yes
N(1) C(15) C(36) 115.8(9) yes
C(25) C(15) C(36) 117.8(12) yes
C(14) C(16) C(47) 117.8(10) yes
S(1) C(17) N(12) 115.8(8) yes
S(1) C(17) C(24) 115.4(10) yes
N(12) C(17) C(24) 128.3(9) yes
O(9) C(18) C(29) 114.3(12) yes
O(9) C(18) C(33) 121.9(10) yes
C(29) C(18) C(33) 123.7(11) yes
C(29) C(19) C(32) 121.8(11) yes
C(29) C(19) C(34) 120.6(9) yes
C(32) C(19) C(34) 117.6(10) yes
C(41) C(20) C(47) 121.7(10) yes
C(23) C(21) C(24) 119.0(10) yes
C(23) C(21) C(38) 115.9(9) yes
C(24) C(21) C(38) 125.1(11) yes
C(23) C(22) C(48) 122.0(11) yes
C(21) C(23) C(22) 120.4(9) yes
C(17) C(24) C(21) 125.7(10) yes
C(17) C(24) C(44) 114.6(9) yes
C(21) C(24) C(44) 119.7(10) yes
C(15) C(25) C(39) 120.6(10) yes
S(2) C(27) N(1) 114.9(10) yes
S(2) C(27) C(29) 119.5(7) yes
N(1) C(27) C(29) 125.5(10) yes
S(1) C(28) C(14) 111.0(8) yes
S(1) C(28) C(41) 129.1(9) yes
C(14) C(28) C(41) 119.8(12) yes
C(18) C(29) C(19) 116.3(12) yes
C(18) C(29) C(27) 119.3(10) yes
C(19) C(29) C(27) 124.3(9) yes
O(1) C(30) C(32) 86.0(9) yes
O(1) C(30) C(51) 108.9(11) yes
O(1) C(30) C(56) 104.0(9) yes
C(32) C(30) C(51) 122.3(9) yes
C(32) C(30) C(56) 103.6(9) yes
C(51) C(30) C(56) 124.1(11) yes
O(8) C(31) C(56) 105.0(8) yes
O(3) C(32) O(8) 109.5(8) yes
O(3) C(32) C(19) 114.2(9) yes
O(3) C(32) C(30) 90.5(9) yes
O(8) C(32) C(19) 107.1(9) yes
O(8) C(32) C(30) 105.7(8) yes
C(19) C(32) C(30) 128.2(9) yes
C(18) C(33) C(52) 118.6(10) yes
C(19) C(34) C(52) 119.7(11) yes
O(5) C(35) C(37) 108.6(8) yes
S(2) C(36) C(15) 108.6(10) yes
S(2) C(36) C(43) 129.9(8) yes
C(15) C(36) C(43) 121.5(10) yes
C(35) C(37) C(49) 112.0(8) yes
C(35) C(37) C(50) 108.2(11) yes
C(35) C(37) C(53) 98.1(8) yes
C(49) C(37) C(50) 110.5(9) yes
C(49) C(37) C(53) 114.5(11) yes
C(50) C(37) C(53) 112.7(8) yes
O(5) C(38) O(7) 112.3(7) yes
O(5) C(38) C(21) 107.4(10) yes
O(5) C(38) C(53) 108.6(8) yes
O(7) C(38) C(21) 111.5(8) yes
O(7) C(38) C(53) 88.7(9) yes
C(21) C(38) C(53) 127.2(8) yes
C(25) C(39) C(46) 120.4(12) yes
C(20) C(41) C(28) 118.3(10) yes
C(36) C(43) C(46) 119.4(11) yes
O(2) C(44) C(24) 118.3(10) yes
O(2) C(44) C(48) 122.1(9) yes
C(24) C(44) C(48) 119.5(9) yes
C(39) C(46) C(43) 120.4(14) yes
C(16) C(47) C(20) 119.9(12) yes
C(22) C(48) C(44) 118.9(10) yes
C(30) C(51) C(45) 108.0(11) yes
C(30) C(51) C(58) 115.4(11) yes
C(30) C(51) C(59) 107.2(10) yes
C(45) C(51) C(58) 108.5(10) yes
C(45) C(51) C(59) 106.7(10) yes
C(58) C(51) C(59) 110.7(11) yes
C(33) C(52) C(34) 121.0(12) yes
O(4) C(53) C(37) 106.3(8) yes
O(4) C(53) C(38) 88.4(8) yes
O(4) C(53) C(54) 106.2(10) yes
C(37) C(53) C(38) 103.7(10) yes
C(37) C(53) C(54) 123.0(8) yes
C(38) C(53) C(54) 122.6(8) yes
C(26) C(54) C(40) 108.0(9) yes
C(26) C(54) C(42) 106.6(8) yes
C(26) C(54) C(53) 113.5(11) yes
C(40) C(54) C(42) 107.8(11) yes
C(40) C(54) C(53) 109.7(8) yes
C(42) C(54) C(53) 111.0(8) yes
C(30) C(56) C(31) 100.1(10) yes
C(30) C(56) C(55) 114.4(11) yes
C(30) C(56) C(57) 114.1(10) yes
C(31) C(56) C(55) 109.1(10) yes
C(31) C(56) C(57) 108.0(11) yes
C(55) C(56) C(57) 110.3(11) yes

loop_
_geom_bond_atom_site_label_1
_geom_bond_atom_site_label_2
_geom_bond_distance
_geom_bond_publ_flag
S(1) C(17) 1.736(11) yes
S(1) C(28) 1.718(13) yes
S(2) C(27) 1.746(14) yes
S(2) C(36) 1.729(13) yes
O(1) O(3) 1.494(10) yes
O(1) C(30) 1.50(2) yes
O(2) C(44) 1.353(12) yes
O(3) C(32) 1.437(17) yes
O(4) O(7) 1.496(11) yes
O(4) C(53) 1.467(15) yes
O(5) C(35) 1.432(12) yes
O(5) C(38) 1.379(15) yes
O(7) C(38) 1.459(15) yes
O(8) C(31) 1.422(12) yes
O(8) C(32) 1.427(13) yes
O(9) C(18) 1.378(15) yes
N(1) C(15) 1.385(17) yes
N(1) C(27) 1.317(13) yes
N(12) C(14) 1.388(13) yes
N(12) C(17) 1.288(18) yes
C(14) C(16) 1.409(19) yes
C(14) C(28) 1.364(15) yes
C(15) C(25) 1.398(15) yes
C(15) C(36) 1.407(14) yes
C(16) C(47) 1.358(15) yes
C(17) C(24) 1.483(17) yes
C(18) C(29) 1.400(15) yes
C(18) C(33) 1.36(2) yes
C(19) C(29) 1.391(16) yes
C(19) C(32) 1.505(14) yes
C(19) C(34) 1.406(19) yes
C(20) C(41) 1.37(2) yes
C(20) C(47) 1.410(16) yes
C(21) C(23) 1.385(17) yes
C(21) C(24) 1.396(13) yes
C(21) C(38) 1.523(15) yes
C(22) C(23) 1.373(15) yes
C(22) C(48) 1.378(14) yes
C(24) C(44) 1.428(15) yes
C(25) C(39) 1.37(2) yes
C(26) C(54) 1.506(17) yes
C(27) C(29) 1.457(19) yes
C(28) C(41) 1.393(14) yes
C(30) C(32) 1.565(14) yes
C(30) C(51) 1.519(15) yes
C(30) C(56) 1.590(17) yes
C(31) C(56) 1.516(14) yes
C(33) C(52) 1.375(16) yes
C(34) C(52) 1.366(14) yes
C(35) C(37) 1.504(16) yes
C(36) C(43) 1.38(2) yes
C(37) C(49) 1.511(17) yes
C(37) C(50) 1.506(16) yes
C(37) C(53) 1.597(14) yes
C(38) C(53) 1.552(16) yes
C(39) C(46) 1.403(17) yes
C(40) C(54) 1.538(18) yes
C(42) C(54) 1.549(15) yes
C(43) C(46) 1.361(17) yes
C(44) C(48) 1.388(17) yes
C(45) C(51) 1.542(18) yes
C(51) C(58) 1.53(3) yes
C(51) C(59) 1.515(16) yes
C(53) C(54) 1.541(15) yes
C(55) C(56) 1.494(17) yes
C(56) C(57) 1.52(3) yes

loop_
_geom_torsion_atom_site_label_1
_geom_torsion_atom_site_label_2
_geom_torsion_atom_site_label_3
_geom_torsion_atom_site_label_4
_geom_torsion
_geom_torsion_publ_flag
_geom_torsion_site_symmetry_1
_geom_torsion_site_symmetry_2
_geom_torsion_site_symmetry_3
_geom_torsion_site_symmetry_4
C(28) S(1) C(17) N(12) -1.7(7) no 0_1 0_0 0_0 0_0
C(28) S(1) C(17) C(24) -174.4(7) no 0_1 0_0 0_0 0_0
C(17) S(1) C(28) C(14) 0.7(7) no 0_1 0_0 0_0 0_0
C(17) S(1) C(28) C(41) 177.2(9) no 0_1 0_0 0_0 0_0
C(36) S(2) C(27) N(1) -0.8(7) no 0_1 0_0 0_0 0_0
C(36) S(2) C(27) C(29) -176.7(7) no 0_1 0_0 0_0 0_0
C(27) S(2) C(36) C(15) -0.1(5) no 0_1 0_0 0_0 0_0
C(27) S(2) C(36) C(43) 178.3(9) no 0_1 0_0 0_0 0_0
C(30) O(1) O(3) C(32) -9.7(6) no 0_1 0_0 0_0 0_0
O(3) O(1) C(30) C(32) 9.0(6) no 0_1 0_0 0_0 0_0
O(3) O(1) C(30) C(51) -113.9(8) no 0_1 0_0 0_0 0_0
O(3) O(1) C(30) C(56) 111.9(7) no 0_1 0_0 0_0 0_0
O(1) O(3) C(32) O(8) -97.5(7) no 0_1 0_0 0_0 0_0
O(1) O(3) C(32) C(19) 142.3(7) no 0_1 0_0 0_0 0_0
O(1) O(3) C(32) C(30) 9.3(6) no 0_1 0_0 0_0 0_0
C(53) O(4) O(7) C(38) 9.5(6) no 0_1 0_0 0_0 0_0
O(7) O(4) C(53) C(37) -112.8(8) no 0_1 0_0 0_0 0_0
O(7) O(4) C(53) C(38) -8.9(6) no 0_1 0_0 0_0 0_0
O(7) O(4) C(53) C(54) 114.6(7) no 0_1 0_0 0_0 0_0
C(38) O(5) C(35) C(37) -38.0(11) no 0_1 0_0 0_0 0_0
C(35) O(5) C(38) O(7) -75.9(8) no 0_1 0_0 0_0 0_0
C(35) O(5) C(38) C(21) 161.2(6) no 0_1 0_0 0_0 0_0
C(35) O(5) C(38) C(53) 20.6(9) no 0_1 0_0 0_0 0_0
O(4) O(7) C(38) O(5) 100.7(8) no 0_1 0_0 0_0 0_0
O(4) O(7) C(38) C(21) -138.8(8) no 0_1 0_0 0_0 0_0
O(4) O(7) C(38) C(53) -8.9(6) no 0_1 0_0 0_0 0_0
C(32) O(8) C(31) C(56) 41.0(13) no 0_1 0_0 0_0 0_0
C(31) O(8) C(32) O(3) 73.0(9) no 0_1 0_0 0_0 0_0
C(31) O(8) C(32) C(19) -162.7(9) no 0_1 0_0 0_0 0_0
C(31) O(8) C(32) C(30) -23.3(12) no 0_1 0_0 0_0 0_0
C(27) N(1) C(15) C(25) -179.6(7) no 0_1 0_0 0_0 0_0
C(27) N(1) C(15) C(36) -1.5(11) no 0_1 0_0 0_0 0_0
C(15) N(1) C(27) S(2) 1.4(9) no 0_1 0_0 0_0 0_0
C(15) N(1) C(27) C(29) 177.1(8) no 0_1 0_0 0_0 0_0
C(17) N(12) C(14) C(16) 179.5(9) no 0_1 0_0 0_0 0_0
C(17) N(12) C(14) C(28) -1.6(11) no 0_1 0_0 0_0 0_0
C(14) N(12) C(17) S(1) 2.2(10) no 0_1 0_0 0_0 0_0
C(14) N(12) C(17) C(24) 173.8(9) no 0_1 0_0 0_0 0_0
N(12) C(14) C(16) C(47) 174.7(10) no 0_1 0_0 0_0 0_0
C(28) C(14) C(16) C(47) -4.2(15) no 0_1 0_0 0_0 0_0
N(12) C(14) C(28) S(1) 0.3(8) no 0_1 0_0 0_0 0_0
N(12) C(14) C(28) C(41) -176.5(9) no 0_1 0_0 0_0 0_0
C(16) C(14) C(28) S(1) 179.3(8) no 0_1 0_0 0_0 0_0
C(16) C(14) C(28) C(41) 2.4(14) no 0_1 0_0 0_0 0_0
N(1) C(15) C(25) C(39) 177.7(9) no 0_1 0_0 0_0 0_0
C(36) C(15) C(25) C(39) -0.4(11) no 0_1 0_0 0_0 0_0
N(1) C(15) C(36) S(2) 0.9(10) no 0_1 0_0 0_0 0_0
N(1) C(15) C(36) C(43) -177.7(9) no 0_1 0_0 0_0 0_0
C(25) C(15) C(36) S(2) 179.2(7) no 0_1 0_0 0_0 0_0
C(25) C(15) C(36) C(43) 0.6(12) no 0_1 0_0 0_0 0_0
C(14) C(16) C(47) C(20) 4.0(15) no 0_1 0_0 0_0 0_0
S(1) C(17) C(24) C(21) -82.3(13) no 0_1 0_0 0_0 0_0
S(1) C(17) C(24) C(44) 95.8(10) no 0_1 0_0 0_0 0_0
N(12) C(17) C(24) C(21) 106.1(13) no 0_1 0_0 0_0 0_0
N(12) C(17) C(24) C(44) -75.8(15) no 0_1 0_0 0_0 0_0
O(9) C(18) C(29) C(19) -176.6(8) no 0_1 0_0 0_0 0_0
O(9) C(18) C(29) C(27) 1.8(12) no 0_1 0_0 0_0 0_0
C(33) C(18) C(29) C(19) 0.7(12) no 0_1 0_0 0_0 0_0
C(33) C(18) C(29) C(27) 179.1(8) no 0_1 0_0 0_0 0_0
O(9) C(18) C(33) C(52) 175.6(8) no 0_1 0_0 0_0 0_0
C(29) C(18) C(33) C(52) -1.5(14) no 0_1 0_0 0_0 0_0
C(32) C(19) C(29) C(18) 178.9(8) no 0_1 0_0 0_0 0_0
C(32) C(19) C(29) C(27) 0.5(11) no 0_1 0_0 0_0 0_0
C(34) C(19) C(29) C(18) 1.9(12) no 0_1 0_0 0_0 0_0
C(34) C(19) C(29) C(27) -176.5(8) no 0_1 0_0 0_0 0_0
C(29) C(19) C(32) O(3) 11.6(11) no 0_1 0_0 0_0 0_0
C(29) C(19) C(32) O(8) -109.8(10) no 0_1 0_0 0_0 0_0
C(29) C(19) C(32) C(30) 123.1(13) no 0_1 0_0 0_0 0_0
C(34) C(19) C(32) O(3) -171.3(7) no 0_1 0_0 0_0 0_0
C(34) C(19) C(32) O(8) 67.3(10) no 0_1 0_0 0_0 0_0
C(34) C(19) C(32) C(30) -59.8(15) no 0_1 0_0 0_0 0_0
C(29) C(19) C(34) C(52) -3.6(13) no 0_1 0_0 0_0 0_0
C(32) C(19) C(34) C(52) 179.3(8) no 0_1 0_0 0_0 0_0
C(47) C(20) C(41) C(28) 0.3(12) no 0_1 0_0 0_0 0_0
C(41) C(20) C(47) C(16) -2.2(16) no 0_1 0_0 0_0 0_0
C(24) C(21) C(23) C(22) 5.6(16) no 0_1 0_0 0_0 0_0
C(38) C(21) C(23) C(22) -175.7(10) no 0_1 0_0 0_0 0_0
C(23) C(21) C(24) C(17) 171.4(10) no 0_1 0_0 0_0 0_0
C(23) C(21) C(24) C(44) -6.6(15) no 0_1 0_0 0_0 0_0
C(38) C(21) C(24) C(17) -7.2(17) no 0_1 0_0 0_0 0_0
C(38) C(21) C(24) C(44) 174.8(10) no 0_1 0_0 0_0 0_0
C(23) C(21) C(38) O(5) -51.5(11) no 0_1 0_0 0_0 0_0
C(23) C(21) C(38) O(7) -174.9(9) no 0_1 0_0 0_0 0_0
C(23) C(21) C(38) C(53) 79.6(15) no 0_1 0_0 0_0 0_0
C(24) C(21) C(38) O(5) 127.1(11) no 0_1 0_0 0_0 0_0
C(24) C(21) C(38) O(7) 3.8(14) no 0_1 0_0 0_0 0_0
C(24) C(21) C(38) C(53) -101.8(13) no 0_1 0_0 0_0 0_0
C(48) C(22) C(23) C(21) 0.1(14) no 0_1 0_0 0_0 0_0
C(23) C(22) C(48) C(44) -4.8(17) no 0_1 0_0 0_0 0_0
C(17) C(24) C(44) O(2) 2.2(14) no 0_1 0_0 0_0 0_0
C(17) C(24) C(44) C(48) -176.2(10) no 0_1 0_0 0_0 0_0
C(21) C(24) C(44) O(2) -179.6(10) no 0_1 0_0 0_0 0_0
C(21) C(24) C(44) C(48) 2.1(16) no 0_1 0_0 0_0 0_0
C(15) C(25) C(39) C(46) 0.7(13) no 0_1 0_0 0_0 0_0
S(2) C(27) C(29) C(18) 72.4(10) no 0_1 0_0 0_0 0_0
S(2) C(27) C(29) C(19) -109.3(9) no 0_1 0_0 0_0 0_0
N(1) C(27) C(29) C(18) -103.1(11) no 0_1 0_0 0_0 0_0
N(1) C(27) C(29) C(19) 75.2(12) no 0_1 0_0 0_0 0_0
S(1) C(28) C(41) C(20) -176.7(9) no 0_1 0_0 0_0 0_0
C(14) C(28) C(41) C(20) -0.5(13) no 0_1 0_0 0_0 0_0
O(1) C(30) C(32) O(3) -9.3(7) no 0_1 0_0 0_0 0_0
O(1) C(30) C(32) O(8) 101.1(9) no 0_1 0_0 0_0 0_0
O(1) C(30) C(32) C(19) -131.2(12) no 0_1 0_0 0_0 0_0
C(51) C(30) C(32) O(3) 100.6(14) no 0_1 0_0 0_0 0_0
C(51) C(30) C(32) O(8) -149.0(13) no 0_1 0_0 0_0 0_0
C(51) C(30) C(32) C(19) -21(2) no 0_1 0_0 0_0 0_0
C(56) C(30) C(32) O(3) -112.8(10) no 0_1 0_0 0_0 0_0
C(56) C(30) C(32) O(8) -2.4(13) no 0_1 0_0 0_0 0_0
C(56) C(30) C(32) C(19) 125.3(13) no 0_1 0_0 0_0 0_0
O(1) C(30) C(51) C(45) 53.0(12) no 0_1 0_0 0_0 0_0
O(1) C(30) C(51) C(58) 174.5(10) no 0_1 0_0 0_0 0_0
O(1) C(30) C(51) C(59) -61.7(13) no 0_1 0_0 0_0 0_0
C(32) C(30) C(51) C(45) -44.5(18) no 0_1 0_0 0_0 0_0
C(32) C(30) C(51) C(58) 77.0(17) no 0_1 0_0 0_0 0_0
C(32) C(30) C(51) C(59) -159.2(14) no 0_1 0_0 0_0 0_0
C(56) C(30) C(51) C(45) 175.7(12) no 0_1 0_0 0_0 0_0
C(56) C(30) C(51) C(58) -62.7(16) no 0_1 0_0 0_0 0_0
C(56) C(30) C(51) C(59) 61.1(18) no 0_1 0_0 0_0 0_0
O(1) C(30) C(56) C(31) -64.7(11) no 0_1 0_0 0_0 0_0
O(1) C(30) C(56) C(55) 51.9(12) no 0_1 0_0 0_0 0_0
O(1) C(30) C(56) C(57) -179.8(7) no 0_1 0_0 0_0 0_0
C(32) C(30) C(56) C(31) 24.6(13) no 0_1 0_0 0_0 0_0
C(32) C(30) C(56) C(55) 141.2(12) no 0_1 0_0 0_0 0_0
C(32) C(30) C(56) C(57) -90.6(12) no 0_1 0_0 0_0 0_0
C(51) C(30) C(56) C(31) 170.4(13) no 0_1 0_0 0_0 0_0
C(51) C(30) C(56) C(55) -73.0(17) no 0_1 0_0 0_0 0_0
C(51) C(30) C(56) C(57) 55.3(16) no 0_1 0_0 0_0 0_0
O(8) C(31) C(56) C(30) -39.4(14) no 0_1 0_0 0_0 0_0
O(8) C(31) C(56) C(55) -159.8(12) no 0_1 0_0 0_0 0_0
O(8) C(31) C(56) C(57) 80.2(12) no 0_1 0_0 0_0 0_0
C(18) C(33) C(52) C(34) -0.3(10) no 0_1 0_0 0_0 0_0
C(19) C(34) C(52) C(33) 2.8(13) no 0_1 0_0 0_0 0_0
O(5) C(35) C(37) C(49) 157.3(10) no 0_1 0_0 0_0 0_0
O(5) C(35) C(37) C(50) -80.6(11) no 0_1 0_0 0_0 0_0
O(5) C(35) C(37) C(53) 36.6(12) no 0_1 0_0 0_0 0_0
S(2) C(36) C(43) C(46) -179.4(8) no 0_1 0_0 0_0 0_0
C(15) C(36) C(43) C(46) -1.1(14) no 0_1 0_0 0_0 0_0
C(35) C(37) C(53) O(4) 69.9(10) no 0_1 0_0 0_0 0_0
C(35) C(37) C(53) C(38) -22.5(10) no 0_1 0_0 0_0 0_0
C(35) C(37) C(53) C(54) -167.6(11) no 0_1 0_0 0_0 0_0
C(49) C(37) C(53) O(4) -49.0(10) no 0_1 0_0 0_0 0_0
C(49) C(37) C(53) C(38) -141.4(8) no 0_1 0_0 0_0 0_0
C(49) C(37) C(53) C(54) 73.5(13) no 0_1 0_0 0_0 0_0
C(50) C(37) C(53) O(4) -176.4(9) no 0_1 0_0 0_0 0_0
C(50) C(37) C(53) C(38) 91.2(10) no 0_1 0_0 0_0 0_0
C(50) C(37) C(53) C(54) -54.0(15) no 0_1 0_0 0_0 0_0
O(5) C(38) C(53) O(4) -104.0(9) no 0_1 0_0 0_0 0_0
O(5) C(38) C(53) C(37) 2.4(11) no 0_1 0_0 0_0 0_0
O(5) C(38) C(53) C(54) 147.7(11) no 0_1 0_0 0_0 0_0
O(7) C(38) C(53) O(4) 9.1(7) no 0_1 0_0 0_0 0_0
O(7) C(38) C(53) C(37) 115.5(8) no 0_1 0_0 0_0 0_0
O(7) C(38) C(53) C(54) -99.1(11) no 0_1 0_0 0_0 0_0
C(21) C(38) C(53) O(4) 125.4(12) no 0_1 0_0 0_0 0_0
C(21) C(38) C(53) C(37) -128.2(12) no 0_1 0_0 0_0 0_0
C(21) C(38) C(53) C(54) 17.2(18) no 0_1 0_0 0_0 0_0
C(25) C(39) C(46) C(43) -1.2(15) no 0_1 0_0 0_0 0_0
C(36) C(43) C(46) C(39) 1.4(15) no 0_1 0_0 0_0 0_0
O(2) C(44) C(48) C(22) -174.7(11) no 0_1 0_0 0_0 0_0
C(24) C(44) C(48) C(22) 3.6(16) no 0_1 0_0 0_0 0_0
O(4) C(53) C(54) C(26) -168.2(8) no 0_1 0_0 0_0 0_0
O(4) C(53) C(54) C(40) 70.9(10) no 0_1 0_0 0_0 0_0
O(4) C(53) C(54) C(42) -48.0(12) no 0_1 0_0 0_0 0_0
C(37) C(53) C(54) C(26) 69.2(13) no 0_1 0_0 0_0 0_0
C(37) C(53) C(54) C(40) -51.6(15) no 0_1 0_0 0_0 0_0
C(37) C(53) C(54) C(42) -170.6(11) no 0_1 0_0 0_0 0_0
C(38) C(53) C(54) C(26) -69.6(13) no 0_1 0_0 0_0 0_0
C(38) C(53) C(54) C(40) 169.6(10) no 0_1 0_0 0_0 0_0
C(38) C(53) C(54) C(42) 50.6(15) no 0_1 0_0 0_0 0_0
